data_2230090
loop_
_publ_author_name
'Huang, Nan-Nan'
'Zhang, Shuang'
'Liu, Ying'
'Hou, Guang-Feng'
'Gao, Jin-Sheng'

_publ_section_title
;
 [1,2-Bis(pyridin-2-ylmethoxy)benzene-\k^4^<i>N</i>,<i>O</i>,<i>O</i>',<i>N</i>']dichloridocopper(II)
;
_journal_coeditor_code NG5145
_journal_issue 5
_journal_name_full 'Acta Crystallographica Section E'
_journal_page_first m596
_journal_paper_doi 10.1107/S160053681101333X
_journal_volume 67
_journal_year 2011
_chemical_formula_iupac '[Cu Cl2 (C18 H16 N2 O2 )]'
_chemical_formula_moiety 'C18 H16 Cl2 Cu N2 O2'
_chemical_formula_sum 'C18 H16 Cl2 Cu N2 O2'
_chemical_formula_weight 426.77
_chemical_name_systematic
;
[1,2-Bis(pyridin-2-ylmethoxy)benzene-
\k^4^<i>N</i>,<i>O</i>,<i>O</i>',<i>N'</i>]dichloridocopper(II)
;
_space_group_IT_number 15
_symmetry_cell_setting monoclinic
_symmetry_space_group_name_Hall '-C 2yc'
_symmetry_space_group_name_H-M 'C 1 2/c 1'
_atom_sites_solution_hydrogens geom
_atom_sites_solution_primary direct
_atom_sites_solution_secondary difmap
_audit_creation_method SHELXL-97
_cell_angle_alpha 90.00
_cell_angle_beta 101.35(3)
_cell_angle_gamma 90.00
_cell_formula_units_Z 4
_cell_length_a 10.624(2)
_cell_length_b 19.458(4)
_cell_length_c 8.8063(18)
_cell_measurement_reflns_used 6110
_cell_measurement_temperature 293(2)
_cell_measurement_theta_max 27.52
_cell_measurement_theta_min 3.16
_cell_volume 1784.9(6)
_computing_cell_refinement 'RAPID-AUTO (Rigaku, 1998)'
_computing_data_collection 'RAPID-AUTO (Rigaku, 1998)'
_computing_data_reduction 'CrystalStructure (Rigaku/MSC, 2002)'
_computing_molecular_graphics 'SHELXTL (Sheldrick, 2008)'
_computing_publication_material 'SHELXL97 (Sheldrick, 2008)'
_computing_structure_refinement 'SHELXL97 (Sheldrick, 2008)'
_computing_structure_solution 'SHELXS97 (Sheldrick, 2008)'
_diffrn_ambient_temperature 293(2)
_diffrn_measured_fraction_theta_full 0.995
_diffrn_measured_fraction_theta_max 0.995
_diffrn_measurement_device_type 'Rigaku R-AXIS RAPID'
_diffrn_measurement_method \w
_diffrn_radiation_monochromator graphite
_diffrn_radiation_source 'fine-focus sealed tube'
_diffrn_radiation_type MoK\a
_diffrn_radiation_wavelength 0.71073
_diffrn_reflns_av_R_equivalents 0.0354
_diffrn_reflns_av_sigmaI/netI 0.0307
_diffrn_reflns_limit_h_max 13
_diffrn_reflns_limit_h_min -13
_diffrn_reflns_limit_k_max 25
_diffrn_reflns_limit_k_min -25
_diffrn_reflns_limit_l_max 9
_diffrn_reflns_limit_l_min -11
_diffrn_reflns_number 7741
_diffrn_reflns_theta_full 27.48
_diffrn_reflns_theta_max 27.48
_diffrn_reflns_theta_min 3.15
_diffrn_standards_decay_% 0
_diffrn_standards_interval_count 0
_diffrn_standards_interval_time 0
_diffrn_standards_number 0
_exptl_absorpt_coefficient_mu 1.537
_exptl_absorpt_correction_T_max 0.7900
_exptl_absorpt_correction_T_min 0.7385
_exptl_absorpt_correction_type multi-scan
_exptl_absorpt_process_details '(ABSCOR; Higashi, 1995)'
_exptl_crystal_colour green
_exptl_crystal_density_diffrn 1.588
_exptl_crystal_density_method 'not measured'
_exptl_crystal_description block
_exptl_crystal_F_000 868
_exptl_crystal_size_max 0.21
_exptl_crystal_size_mid 0.19
_exptl_crystal_size_min 0.16
_refine_diff_density_max 0.313
_refine_diff_density_min -0.230
_refine_ls_extinction_method none
_refine_ls_goodness_of_fit_ref 1.050
_refine_ls_hydrogen_treatment constr
_refine_ls_matrix_type full
_refine_ls_number_parameters 114
_refine_ls_number_reflns 2045
_refine_ls_number_restraints 0
_refine_ls_restrained_S_all 1.050
_refine_ls_R_factor_all 0.0470
_refine_ls_R_factor_gt 0.0337
_refine_ls_shift/su_max 0.000
_refine_ls_shift/su_mean 0.000
_refine_ls_structure_factor_coef Fsqd
_refine_ls_weighting_details 'calc w=1/[\s^2^(Fo^2^)+(0.0321P)^2^+1.5862P] where P=(Fo^2^+2Fc^2^)/3'
_refine_ls_weighting_scheme calc
_refine_ls_wR_factor_gt 0.0753
_refine_ls_wR_factor_ref 0.0805
_reflns_number_gt 1637
_reflns_number_total 2045
_reflns_threshold_expression I>2\s(I)
_cod_data_source_file ng5145.cif
_cod_data_source_block I
_cod_original_cell_volume 1784.8(6)
_cod_original_sg_symbol_H-M 'C 2/c'
_cod_database_code 2230090
_cod_database_fobs_code 2230090

loop_
_symmetry_equiv_pos_as_xyz
'x, y, z'
'-x, y, -z+1/2'
'x+1/2, y+1/2, z'
'-x+1/2, y+1/2, -z+1/2'
'-x, -y, -z'
'x, -y, z-1/2'
'-x+1/2, -y+1/2, -z'
'x+1/2, -y+1/2, z-1/2'

loop_
_atom_site_type_symbol
_atom_site_label
_atom_site_fract_x
_atom_site_fract_y
_atom_site_fract_z
_atom_site_U_iso_or_equiv
_atom_site_adp_type
_atom_site_calc_flag
_atom_site_refinement_flags
_atom_site_occupancy
_atom_site_disorder_assembly
_atom_site_disorder_group
C C1 0.3928(2) 0.42692(13) 0.4854(3) 0.0455(6) Uani d . 1 . .
H H1 0.4104 0.4597 0.5635 0.055 Uiso calc R 1 . .
C C2 0.3430(2) 0.44885(14) 0.3369(3) 0.0474(6) Uani d . 1 . .
H H2 0.3282 0.4953 0.3152 0.057 Uiso calc R 1 . .
C C3 0.3159(2) 0.40034(14) 0.2217(3) 0.0480(6) Uani d . 1 . .
H H3 0.2825 0.4135 0.1203 0.058 Uiso calc R 1 . .
C C4 0.3387(2) 0.33231(13) 0.2581(2) 0.0431(6) Uani d . 1 . .
H H4 0.3195 0.2988 0.1817 0.052 Uiso calc R 1 . .
C C5 0.3910(2) 0.31374(12) 0.4105(2) 0.0363(5) Uani d . 1 . .
C C6 0.4195(3) 0.24013(13) 0.4492(3) 0.0471(6) Uani d . 1 . .
H H6A 0.3451 0.2122 0.4074 0.057 Uiso calc R 1 . .
H H6B 0.4904 0.2249 0.4031 0.057 Uiso calc R 1 . .
O O1 0.4510(2) 0.23204(9) 0.60859(18) 0.0680(6) Uani d . 1 . .
C C7 0.4747(2) 0.16783(12) 0.6701(3) 0.0445(6) Uani d . 1 . .
C C8 0.4510(2) 0.10685(13) 0.5912(3) 0.0489(6) Uani d . 1 . .
H H8 0.4186 0.1067 0.4851 0.059 Uiso calc R 1 . .
C C9 0.4759(3) 0.04561(14) 0.6716(3) 0.0555(7) Uani d . 1 . .
H H9 0.4600 0.0041 0.6191 0.067 Uiso calc R 1 . .
Cl Cl1 0.69527(6) 0.35669(4) 0.68252(7) 0.0570(2) Uani d . 1 . .
Cu Cu1 0.5000 0.34350(2) 0.7500 0.03802(14) Uani d S 1 . .
N N1 0.41728(18) 0.36093(10) 0.52330(19) 0.0375(4) Uani d . 1 . .

loop_
_atom_site_aniso_label
_atom_site_aniso_U_11
_atom_site_aniso_U_22
_atom_site_aniso_U_33
_atom_site_aniso_U_12
_atom_site_aniso_U_13
_atom_site_aniso_U_23
C1 0.0599(16) 0.0429(14) 0.0324(12) -0.0005(11) 0.0060(10) 0.0007(10)
C2 0.0516(15) 0.0499(15) 0.0402(13) 0.0055(12) 0.0078(10) 0.0116(11)
C3 0.0450(14) 0.0692(18) 0.0282(12) 0.0031(12) 0.0033(9) 0.0103(11)
C4 0.0443(14) 0.0569(16) 0.0265(10) -0.0026(11) 0.0032(9) -0.0041(10)
C5 0.0385(12) 0.0432(13) 0.0270(11) -0.0039(10) 0.0059(8) -0.0025(9)
C6 0.0662(16) 0.0438(14) 0.0292(11) -0.0031(12) 0.0041(10) -0.0045(10)
O1 0.1351(19) 0.0334(10) 0.0290(9) 0.0025(10) 0.0000(9) -0.0006(7)
C7 0.0616(16) 0.0345(13) 0.0387(12) -0.0009(11) 0.0133(11) -0.0010(9)
C8 0.0631(16) 0.0415(14) 0.0444(14) -0.0022(12) 0.0164(11) -0.0072(11)
C9 0.0749(19) 0.0355(14) 0.0625(15) -0.0039(12) 0.0287(14) -0.0074(11)
Cl1 0.0554(4) 0.0796(5) 0.0357(3) 0.0167(3) 0.0081(3) 0.0120(3)
Cu1 0.0557(3) 0.0337(2) 0.02259(19) 0.000 0.00265(15) 0.000
N1 0.0463(11) 0.0392(11) 0.0254(9) -0.0022(8) 0.0032(7) 0.0012(7)

loop_
_atom_type_symbol
_atom_type_description
_atom_type_scat_dispersion_real
_atom_type_scat_dispersion_imag
_atom_type_scat_source
C C 0.0033 0.0016 'International Tables Vol C Tables 4.2.6.8 and 6.1.1.4'
H H 0.0000 0.0000 'International Tables Vol C Tables 4.2.6.8 and 6.1.1.4'
N N 0.0061 0.0033 'International Tables Vol C Tables 4.2.6.8 and 6.1.1.4'
O O 0.0106 0.0060 'International Tables Vol C Tables 4.2.6.8 and 6.1.1.4'
Cl Cl 0.1484 0.1585 'International Tables Vol C Tables 4.2.6.8 and 6.1.1.4'
Cu Cu 0.3201 1.2651 'International Tables Vol C Tables 4.2.6.8 and 6.1.1.4'

loop_
_geom_angle_atom_site_label_1
_geom_angle_atom_site_label_2
_geom_angle_atom_site_label_3
_geom_angle_site_symmetry_1
_geom_angle_site_symmetry_3
_geom_angle
_geom_angle_publ_flag
N1 C1 C2 . . 123.5(2) ?
N1 C1 H1 . . 118.2 ?
C2 C1 H1 . . 118.2 ?
C3 C2 C1 . . 118.2(2) ?
C3 C2 H2 . . 120.9 ?
C1 C2 H2 . . 120.9 ?
C4 C3 C2 . . 119.3(2) ?
C4 C3 H3 . . 120.4 ?
C2 C3 H3 . . 120.4 ?
C3 C4 C5 . . 119.5(2) ?
C3 C4 H4 . . 120.2 ?
C5 C4 H4 . . 120.2 ?
N1 C5 C4 . . 121.4(2) ?
N1 C5 C6 . . 119.02(19) ?
C4 C5 C6 . . 119.6(2) ?
O1 C6 C5 . . 109.80(19) ?
O1 C6 H6A . . 109.7 ?
C5 C6 H6A . . 109.7 ?
O1 C6 H6B . . 109.7 ?
C5 C6 H6B . . 109.7 ?
H6A C6 H6B . . 108.2 ?
C7 O1 C6 . . 119.62(18) ?
C7 O1 Cu1 . . 126.26(14) ?
C6 O1 Cu1 . . 112.98(14) ?
O1 C7 C8 . . 126.1(2) ?
O1 C7 C7 . 2_656 113.68(12) ?
C8 C7 C7 . 2_656 120.18(15) ?
C7 C8 C9 . . 119.2(2) ?
C7 C8 H8 . . 120.4 ?
C9 C8 H8 . . 120.4 ?
C9 C9 C8 2_656 . 120.63(15) ?
C9 C9 H9 2_656 . 119.7 ?
C8 C9 H9 . . 119.7 ?
N1 Cu1 N1 2_656 . 160.91(11) ?
N1 Cu1 Cl1 2_656 . 89.86(6) ?
N1 Cu1 Cl1 . . 88.01(6) ?
N1 Cu1 Cl1 2_656 2_656 88.01(6) ?
N1 Cu1 Cl1 . 2_656 89.86(6) ?
Cl1 Cu1 Cl1 . 2_656 167.08(4) ?
N1 Cu1 O1 2_656 . 129.53(7) ?
N1 Cu1 O1 . . 69.56(7) ?
Cl1 Cu1 O1 . . 94.51(6) ?
Cl1 Cu1 O1 2_656 . 96.67(6) ?
C1 N1 C5 . . 118.03(19) ?
C1 N1 Cu1 . . 115.29(15) ?
C5 N1 Cu1 . . 126.61(16) ?

loop_
_geom_bond_atom_site_label_1
_geom_bond_atom_site_label_2
_geom_bond_site_symmetry_2
_geom_bond_distance
_geom_bond_publ_flag
C1 N1 . 1.339(3) ?
C1 C2 . 1.379(3) ?
C1 H1 . 0.9300 ?
C2 C3 . 1.374(4) ?
C2 H2 . 0.9300 ?
C3 C4 . 1.372(4) ?
C3 H3 . 0.9300 ?
C4 C5 . 1.395(3) ?
C4 H4 . 0.9300 ?
C5 N1 . 1.341(3) ?
C5 C6 . 1.490(3) ?
C6 O1 . 1.386(3) ?
C6 H6A . 0.9700 ?
C6 H6B . 0.9700 ?
O1 C7 . 1.365(3) ?
O1 Cu1 . 2.5040(18) ?
C7 C8 . 1.373(3) ?
C7 C7 2_656 1.405(5) ?
C8 C9 . 1.385(4) ?
C8 H8 . 0.9300 ?
C9 C9 2_656 1.375(5) ?
C9 H9 . 0.9300 ?
Cl1 Cu1 . 2.2820(8) ?
Cu1 N1 2_656 2.0451(18) ?
Cu1 N1 . 2.0451(18) ?
Cu1 Cl1 2_656 2.2820(8) ?

loop_
_geom_hbond_atom_site_label_D
_geom_hbond_atom_site_label_H
_geom_hbond_atom_site_label_A
_geom_hbond_site_symmetry_A
_geom_hbond_distance_DH
_geom_hbond_distance_HA
_geom_hbond_distance_DA
_geom_hbond_angle_DHA
C6 H6A Cl1 8_455 0.97 2.65 3.541(3) 153.2
